data_1540661
loop_
_publ_author_name
'Cameron, Lindsay A.'
'Ziller, Joseph W.'
'Heyduk, Alan F.'

_publ_section_title
;
 Near-IR absorbing donor--acceptor ligand-to-ligand charge-transfer
 complexes of nickel(ii)
;
_journal_issue 3
_journal_name_full 'Chem. Sci.'
_journal_page_first 1807
_journal_paper_doi 10.1039/C5SC02703A
_journal_volume 7
_journal_year 2016
_chemical_formula_sum 'C56 H73 N3 Ni O'
_chemical_formula_weight 862.88
_chemical_name_systematic
; 
 ? 
;
_space_group_crystal_system orthorhombic
_space_group_IT_number 19
_space_group_name_Hall 'P 2ac 2ab'
_space_group_name_H-M_alt 'P 21 21 21'
_symmetry_space_group_name_Hall 'P 2ac 2ab'
_symmetry_space_group_name_H-M 'P 21 21 21'
_atom_sites_solution_hydrogens geom
_atom_sites_solution_primary direct
_atom_sites_solution_secondary difmap
_audit_creation_method SHELXL-2014
_audit_update_record
;
2015-07-23 deposited with the CCDC.
2015-11-25 downloaded from the CCDC.
;
_cell_angle_alpha 90
_cell_angle_beta 90
_cell_angle_gamma 90
_cell_formula_units_Z 4
_cell_length_a 15.7714(10)
_cell_length_b 17.0164(11)
_cell_length_c 18.6084(12)
_cell_measurement_reflns_used 9913
_cell_measurement_temperature 143(2)
_cell_measurement_theta_max 27.28
_cell_measurement_theta_min 2.49
_cell_volume 4994.0(6)
_computing_cell_refinement 'Bruker SAINT 8.34a, 2013'
_computing_data_collection 'Bruker APEX2 2013.10-0, 2013'
_computing_data_reduction 'Bruker SAINT 8.34a, 2013'
_computing_molecular_graphics 'Bruker SHELXTL'
_computing_publication_material 'Bruker SHELXTL'
_computing_structure_refinement 'SHELXL-2014 (Sheldrick, 2014)'
_computing_structure_solution 'Bruker SHELXTL 2013/1'
_diffrn_ambient_temperature 143(2)
_diffrn_measured_fraction_theta_full 1.000
_diffrn_measured_fraction_theta_max 0.978
_diffrn_measurement_device_type 'Bruker SMART APEX II CCD'
_diffrn_measurement_method '\f and \w scans'
_diffrn_radiation_type MoK\a
_diffrn_radiation_wavelength 0.71073
_diffrn_reflns_av_R_equivalents 0.0449
_diffrn_reflns_av_unetI/netI 0.0488
_diffrn_reflns_laue_measured_fraction_full 1.000
_diffrn_reflns_laue_measured_fraction_max 0.978
_diffrn_reflns_limit_h_max 20
_diffrn_reflns_limit_h_min -20
_diffrn_reflns_limit_k_max 19
_diffrn_reflns_limit_k_min -22
_diffrn_reflns_limit_l_max 24
_diffrn_reflns_limit_l_min -24
_diffrn_reflns_number 44108
_diffrn_reflns_point_group_measured_fraction_full 1.000
_diffrn_reflns_point_group_measured_fraction_max 0.957
_diffrn_reflns_theta_full 25.242
_diffrn_reflns_theta_max 28.304
_diffrn_reflns_theta_min 1.622
_diffrn_source 'fine-focus sealed tube'
_exptl_absorpt_coefficient_mu 0.429
_exptl_absorpt_correction_T_max 1.0000
_exptl_absorpt_correction_T_min 0.8437
_exptl_absorpt_correction_type numerical
_exptl_absorpt_process_details 'Bruker SADABS 2012/1'
_exptl_crystal_colour green
_exptl_crystal_density_diffrn 1.148
_exptl_crystal_density_meas ?
_exptl_crystal_density_method not_measured
_exptl_crystal_description prism
_exptl_crystal_F_000 1864
_exptl_crystal_size_max 0.328
_exptl_crystal_size_mid 0.236
_exptl_crystal_size_min 0.105
_refine_diff_density_max 0.449
_refine_diff_density_min -0.255
_refine_diff_density_rms 0.050
_refine_ls_abs_structure_details
; 
 Flack x determined using 4036 quotients [(I+)-(I-)]/[(I+)+(I-)] 
 (Parsons, Flack and Wagner, Acta Cryst. B69 (2013) 249-259). 
;
_refine_ls_abs_structure_Flack 0.005(5)
_refine_ls_extinction_method none
_refine_ls_goodness_of_fit_ref 1.024
_refine_ls_hydrogen_treatment constr
_refine_ls_matrix_type full
_refine_ls_number_parameters 566
_refine_ls_number_reflns 11901
_refine_ls_number_restraints 0
_refine_ls_restrained_S_all 1.024
_refine_ls_R_factor_all 0.0531
_refine_ls_R_factor_gt 0.0387
_refine_ls_shift/su_max 0.000
_refine_ls_shift/su_mean 0.000
_refine_ls_structure_factor_coef Fsqd
_refine_ls_weighting_details 'w=1/[\s^2^(Fo^2^)+(0.0431P)^2^+0.2592P] where P=(Fo^2^+2Fc^2^)/3'
_refine_ls_weighting_scheme calc
_refine_ls_wR_factor_gt 0.0789
_refine_ls_wR_factor_ref 0.0839
_reflns_Friedel_coverage 0.788
_reflns_friedel_fraction_full 1.000
_reflns_friedel_fraction_max 0.933
_reflns_number_gt 10144
_reflns_number_total 11901
_reflns_threshold_expression 'I > 2\s(I)'
_cod_data_source_file c5sc02703a2.cif
_cod_data_source_block afh412
_cod_depositor_comments
;
The following automatic conversions were performed:

'_exptl_crystal_density_meas' value 'not_measured' was changed to '?'
- the value is perceived as not measured.

Automatic conversion script
Id: cif_fix_values 4268 2015-11-12 08:31:59Z antanas 

 Adding full bibliography for 1540660--1540662.cif.
;
_cod_database_code 1540661
_shelx_space_group_comment
; 
The symmetry employed for this shelxl refinement is uniquely defined 
by the following loop, which should always be used as a source of 
symmetry information in preference to the above space-group names. 
They are only intended as comments. 
;
_shelx_estimated_absorpt_t_min 0.872
_shelx_estimated_absorpt_t_max 0.956
_shelxl_version_number 2014-2

loop_
_space_group_symop_operation_xyz
'x, y, z'
'-x+1/2, -y, z+1/2'
'-x, y+1/2, -z+1/2'
'x+1/2, -y+1/2, -z'

loop_
_atom_site_label
_atom_site_type_symbol
_atom_site_fract_x
_atom_site_fract_y
_atom_site_fract_z
_atom_site_U_iso_or_equiv
_atom_site_adp_type
_atom_site_occupancy
_atom_site_site_symmetry_order
_atom_site_calc_flag
_atom_site_refinement_flags_posn
_atom_site_refinement_flags_adp
Ni1 Ni 0.47209(2) 0.13093(2) 0.89198(2) 0.01516(8) Uani 1 1 d . .
O1 O 0.44888(11) 0.02617(10) 0.88020(9) 0.0173(4) Uani 1 1 d . .
N1 N 0.54772(13) 0.09910(12) 0.96353(11) 0.0172(5) Uani 1 1 d . .
N2 N 0.39234(14) 0.15514(12) 0.81809(11) 0.0160(5) Uani 1 1 d . .
N3 N 0.48251(13) 0.24454(12) 0.89605(11) 0.0169(4) Uani 1 1 d . .
C1 C 0.48946(16) -0.02110(15) 0.92805(13) 0.0158(5) Uani 1 1 d . .
C2 C 0.54645(16) 0.01820(15) 0.97356(13) 0.0155(5) Uani 1 1 d . .
C3 C 0.59317(17) -0.02426(15) 1.02426(14) 0.0181(5) Uani 1 1 d . .
H3A H 0.6348 0.0017 1.0525 0.022 Uiso 1 1 calc R U
C4 C 0.57920(17) -0.10407(15) 1.03356(13) 0.0172(5) Uani 1 1 d . .
C5 C 0.52345(17) -0.14191(15) 0.98721(12) 0.0174(5) Uani 1 1 d . .
H5A H 0.5150 -0.1969 0.9926 0.021 Uiso 1 1 calc R U
C6 C 0.47884(17) -0.10218(14) 0.93245(12) 0.0153(5) Uani 1 1 d . .
C7 C 0.62325(16) -0.14624(15) 1.09654(13) 0.0200(6) Uani 1 1 d . .
C8 C 0.5934(2) -0.10967(18) 1.16738(15) 0.0305(7) Uani 1 1 d . .
H8A H 0.6206 -0.1368 1.2077 0.046 Uiso 1 1 calc R U
H8B H 0.5317 -0.1149 1.1714 0.046 Uiso 1 1 calc R U
H8C H 0.6088 -0.0539 1.1684 0.046 Uiso 1 1 calc R U
C9 C 0.71969(17) -0.1369(2) 1.09012(15) 0.0301(7) Uani 1 1 d . .
H9A H 0.7474 -0.1641 1.1302 0.045 Uiso 1 1 calc R U
H9B H 0.7344 -0.0809 1.0915 0.045 Uiso 1 1 calc R U
H9C H 0.7389 -0.1596 1.0446 0.045 Uiso 1 1 calc R U
C10 C 0.60326(18) -0.23439(17) 1.09955(16) 0.0270(6) Uani 1 1 d . .
H10A H 0.5421 -0.2418 1.1060 0.041 Uiso 1 1 calc R U
H10B H 0.6337 -0.2583 1.1400 0.041 Uiso 1 1 calc R U
H10C H 0.6212 -0.2594 1.0546 0.041 Uiso 1 1 calc R U
C11 C 0.42214(16) -0.14649(15) 0.87925(13) 0.0182(6) Uani 1 1 d . .
C12 C 0.45447(18) -0.13189(18) 0.80243(13) 0.0253(6) Uani 1 1 d . .
H12A H 0.4537 -0.0754 0.7923 0.038 Uiso 1 1 calc R U
H12B H 0.4177 -0.1592 0.7681 0.038 Uiso 1 1 calc R U
H12C H 0.5126 -0.1517 0.7980 0.038 Uiso 1 1 calc R U
C13 C 0.42262(19) -0.23572(16) 0.89151(18) 0.0301(6) Uani 1 1 d . .
H13A H 0.4807 -0.2556 0.8871 0.045 Uiso 1 1 calc R U
H13B H 0.3865 -0.2612 0.8556 0.045 Uiso 1 1 calc R U
H13C H 0.4010 -0.2473 0.9397 0.045 Uiso 1 1 calc R U
C14 C 0.33000(16) -0.11805(16) 0.88516(15) 0.0240(6) Uani 1 1 d . .
H14A H 0.3275 -0.0616 0.8749 0.036 Uiso 1 1 calc R U
H14B H 0.3090 -0.1278 0.9339 0.036 Uiso 1 1 calc R U
H14C H 0.2948 -0.1466 0.8505 0.036 Uiso 1 1 calc R U
C15 C 0.62109(16) 0.13916(16) 0.98842(13) 0.0181(5) Uani 1 1 d . .
C16 C 0.62441(18) 0.16626(15) 1.06020(14) 0.0213(6) Uani 1 1 d . .
C17 C 0.69462(19) 0.21029(17) 1.08125(16) 0.0277(7) Uani 1 1 d . .
H17A H 0.6984 0.2284 1.1294 0.033 Uiso 1 1 calc R U
C18 C 0.75888(19) 0.22809(18) 1.03359(17) 0.0319(7) Uani 1 1 d . .
H18A H 0.8047 0.2605 1.0484 0.038 Uiso 1 1 calc R U
C19 C 0.75666(19) 0.19895(18) 0.96436(16) 0.0301(7) Uani 1 1 d . .
H19A H 0.8018 0.2104 0.9322 0.036 Uiso 1 1 calc R U
C20 C 0.68896(18) 0.15302(16) 0.94129(15) 0.0229(6) Uani 1 1 d . .
C21 C 0.55224(18) 0.14800(16) 1.11150(15) 0.0271(6) Uani 1 1 d . .
H21A H 0.5300 0.0949 1.0982 0.033 Uiso 1 1 calc R U
C22 C 0.4785(2) 0.20591(18) 1.10372(19) 0.0419(8) Uani 1 1 d . .
H22A H 0.4990 0.2595 1.1120 0.063 Uiso 1 1 calc R U
H22B H 0.4344 0.1932 1.1390 0.063 Uiso 1 1 calc R U
H22C H 0.4548 0.2021 1.0551 0.063 Uiso 1 1 calc R U
C23 C 0.5801(3) 0.1435(3) 1.18984(16) 0.0548(11) Uani 1 1 d . .
H23A H 0.6271 0.1062 1.1944 0.082 Uiso 1 1 calc R U
H23B H 0.5324 0.1259 1.2195 0.082 Uiso 1 1 calc R U
H23C H 0.5987 0.1956 1.2059 0.082 Uiso 1 1 calc R U
C24 C 0.69012(19) 0.11846(18) 0.86563(15) 0.0283(7) Uani 1 1 d . .
H24A H 0.6358 0.0891 0.8589 0.034 Uiso 1 1 calc R U
C25 C 0.6939(3) 0.1809(2) 0.80803(17) 0.0447(9) Uani 1 1 d . .
H25A H 0.6921 0.1559 0.7606 0.067 Uiso 1 1 calc R U
H25B H 0.7468 0.2108 0.8129 0.067 Uiso 1 1 calc R U
H25C H 0.6455 0.2165 0.8132 0.067 Uiso 1 1 calc R U
C26 C 0.7621(3) 0.0595(2) 0.8577(2) 0.0554(11) Uani 1 1 d . .
H26A H 0.7606 0.0365 0.8094 0.083 Uiso 1 1 calc R U
H26B H 0.7557 0.0178 0.8936 0.083 Uiso 1 1 calc R U
H26C H 0.8165 0.0863 0.8650 0.083 Uiso 1 1 calc R U
C27 C 0.34810(18) 0.10309(16) 0.77836(14) 0.0213(6) Uani 1 1 d . .
H27A H 0.3529 0.0488 0.7894 0.026 Uiso 1 1 calc R U
C28 C 0.29626(17) 0.12552(18) 0.72245(13) 0.0227(6) Uani 1 1 d . .
H28A H 0.2658 0.0868 0.6962 0.027 Uiso 1 1 calc R U
C29 C 0.28808(17) 0.20481(16) 0.70402(13) 0.0193(6) Uani 1 1 d . .
C30 C 0.33252(16) 0.25804(16) 0.74562(13) 0.0185(6) Uani 1 1 d . .
H30A H 0.3285 0.3127 0.7357 0.022 Uiso 1 1 calc R U
C31 C 0.38316(16) 0.23180(15) 0.80196(12) 0.0154(5) Uani 1 1 d . .
C32 C 0.43147(16) 0.28345(15) 0.84930(13) 0.0149(5) Uani 1 1 d . .
C33 C 0.42416(16) 0.36454(16) 0.84846(12) 0.0178(5) Uani 1 1 d . .
H33A H 0.3876 0.3887 0.8144 0.021 Uiso 1 1 calc R U
C34 C 0.46916(17) 0.41129(14) 0.89634(14) 0.0183(5) Uani 1 1 d . .
C35 C 0.52102(18) 0.37078(17) 0.94433(13) 0.0229(5) Uani 1 1 d . .
H35A H 0.5530 0.3993 0.9788 0.027 Uiso 1 1 calc R U
C36 C 0.52662(19) 0.28994(15) 0.94254(13) 0.0210(5) Uani 1 1 d . .
H36A H 0.5634 0.2648 0.9758 0.025 Uiso 1 1 calc R U
C37 C 0.23496(18) 0.22952(17) 0.63880(14) 0.0240(6) Uani 1 1 d . .
C38 C 0.14326(19) 0.20098(19) 0.64886(17) 0.0342(7) Uani 1 1 d . .
H38A H 0.1101 0.2135 0.6058 0.051 Uiso 1 1 calc R U
H38B H 0.1181 0.2272 0.6906 0.051 Uiso 1 1 calc R U
H38C H 0.1431 0.1440 0.6565 0.051 Uiso 1 1 calc R U
C39 C 0.2733(2) 0.1903(2) 0.57221(15) 0.0350(8) Uani 1 1 d . .
H39A H 0.2415 0.2063 0.5294 0.052 Uiso 1 1 calc R U
H39B H 0.2704 0.1331 0.5775 0.052 Uiso 1 1 calc R U
H39C H 0.3327 0.2064 0.5671 0.052 Uiso 1 1 calc R U
C40 C 0.2349(2) 0.31853(18) 0.62762(16) 0.0345(8) Uani 1 1 d . .
H40A H 0.2930 0.3367 0.6193 0.052 Uiso 1 1 calc R U
H40B H 0.2119 0.3443 0.6705 0.052 Uiso 1 1 calc R U
H40C H 0.1996 0.3316 0.5859 0.052 Uiso 1 1 calc R U
C41 C 0.46005(19) 0.50045(15) 0.89932(16) 0.0246(6) Uani 1 1 d . .
C42 C 0.5483(2) 0.53805(18) 0.9045(2) 0.0431(9) Uani 1 1 d . .
H42A H 0.5427 0.5954 0.9046 0.065 Uiso 1 1 calc R U
H42B H 0.5826 0.5217 0.8632 0.065 Uiso 1 1 calc R U
H42C H 0.5759 0.5210 0.9490 0.065 Uiso 1 1 calc R U
C43 C 0.4080(2) 0.5203(2) 0.96620(17) 0.0395(9) Uani 1 1 d . .
H43A H 0.4004 0.5774 0.9694 0.059 Uiso 1 1 calc R U
H43B H 0.4378 0.5015 1.0091 0.059 Uiso 1 1 calc R U
H43C H 0.3524 0.4948 0.9630 0.059 Uiso 1 1 calc R U
C44 C 0.4157(2) 0.53306(17) 0.83240(17) 0.0333(8) Uani 1 1 d . .
H44A H 0.3586 0.5108 0.8289 0.050 Uiso 1 1 calc R U
H44B H 0.4484 0.5189 0.7895 0.050 Uiso 1 1 calc R U
H44C H 0.4119 0.5904 0.8360 0.050 Uiso 1 1 calc R U
C45 C 0.1517(2) 0.0291(2) 0.8866(2) 0.0474(9) Uani 1 1 d . .
H45A H 0.2075 0.0389 0.9036 0.057 Uiso 1 1 calc R U
C46 C 0.1183(2) -0.0456(2) 0.8901(2) 0.0456(9) Uani 1 1 d . .
H46A H 0.1511 -0.0875 0.9093 0.055 Uiso 1 1 calc R U
C47 C 0.0374(2) -0.0594(2) 0.86562(18) 0.0432(9) Uani 1 1 d . .
H47A H 0.0144 -0.1110 0.8678 0.052 Uiso 1 1 calc R U
C48 C -0.0102(2) 0.0005(2) 0.83824(18) 0.0432(9) Uani 1 1 d . .
H48A H -0.0660 -0.0095 0.8213 0.052 Uiso 1 1 calc R U
C49 C 0.0225(3) 0.0747(2) 0.83515(17) 0.0440(9) Uani 1 1 d . .
H49A H -0.0111 0.1164 0.8168 0.053 Uiso 1 1 calc R U
C50 C 0.1038(3) 0.0893(2) 0.8584(2) 0.0484(9) Uani 1 1 d . .
H50A H 0.1268 0.1408 0.8551 0.058 Uiso 1 1 calc R U
C51 C 0.3252(2) 0.04194(19) 1.04887(16) 0.0301(7) Uani 1 1 d . .
H51A H 0.3357 0.0317 0.9995 0.036 Uiso 1 1 calc R U
C52 C 0.2567(2) 0.0875(2) 1.06926(19) 0.0372(8) Uani 1 1 d . .
H52A H 0.2203 0.1089 1.0336 0.045 Uiso 1 1 calc R U
C53 C 0.2407(2) 0.10198(19) 1.14087(19) 0.0390(8) Uani 1 1 d . .
H53A H 0.1928 0.1324 1.1546 0.047 Uiso 1 1 calc R U
C54 C 0.2944(2) 0.0723(2) 1.19242(18) 0.0391(8) Uani 1 1 d . .
H54A H 0.2843 0.0832 1.2418 0.047 Uiso 1 1 calc R U
C55 C 0.3633(2) 0.02644(19) 1.17240(18) 0.0356(8) Uani 1 1 d . .
H55A H 0.4000 0.0054 1.2080 0.043 Uiso 1 1 calc R U
C56 C 0.37827(18) 0.01157(17) 1.10069(18) 0.0297(7) Uani 1 1 d . .
H56A H 0.4254 -0.0198 1.0869 0.036 Uiso 1 1 calc R U

loop_
_atom_site_aniso_label
_atom_site_aniso_U_11
_atom_site_aniso_U_22
_atom_site_aniso_U_33
_atom_site_aniso_U_23
_atom_site_aniso_U_13
_atom_site_aniso_U_12
Ni1 0.01662(15) 0.01191(15) 0.01695(14) 0.00155(13) -0.00429(14) -0.00212(14)
O1 0.0201(9) 0.0140(9) 0.0178(9) 0.0018(7) -0.0062(7) -0.0019(7)
N1 0.0181(12) 0.0132(11) 0.0204(10) 0.0014(8) -0.0061(8) -0.0028(9)
N2 0.0174(11) 0.0148(11) 0.0159(10) 0.0006(8) -0.0002(9) -0.0009(9)
N3 0.0170(11) 0.0159(10) 0.0177(9) 0.0020(9) -0.0010(10) -0.0012(9)
C1 0.0153(13) 0.0165(13) 0.0155(12) -0.0006(10) -0.0005(10) 0.0004(10)
C2 0.0151(13) 0.0158(13) 0.0156(12) 0.0014(10) -0.0002(10) -0.0012(10)
C3 0.0171(13) 0.0179(14) 0.0193(13) -0.0023(10) -0.0033(10) -0.0010(11)
C4 0.0161(13) 0.0185(13) 0.0171(12) 0.0026(10) 0.0010(10) 0.0034(11)
C5 0.0175(12) 0.0142(13) 0.0205(11) 0.0024(9) 0.0024(11) 0.0003(12)
C6 0.0128(12) 0.0168(12) 0.0163(11) 0.0001(9) 0.0010(11) -0.0008(11)
C7 0.0183(13) 0.0209(15) 0.0208(13) 0.0034(11) -0.0020(10) 0.0036(11)
C8 0.0368(18) 0.0312(18) 0.0234(14) 0.0024(12) -0.0026(13) 0.0091(14)
C9 0.0212(14) 0.0344(17) 0.0347(16) 0.0085(14) -0.0082(11) 0.0020(14)
C10 0.0253(14) 0.0263(15) 0.0295(15) 0.0090(13) -0.0040(13) 0.0045(12)
C11 0.0208(13) 0.0143(14) 0.0196(13) 0.0001(10) -0.0026(10) -0.0020(10)
C12 0.0289(16) 0.0258(14) 0.0214(12) -0.0062(12) -0.0016(10) -0.0014(14)
C13 0.0325(16) 0.0188(14) 0.0389(16) 0.0010(14) -0.0137(15) -0.0036(12)
C14 0.0186(13) 0.0230(15) 0.0305(14) 0.0028(13) -0.0027(12) -0.0045(11)
C15 0.0182(13) 0.0126(13) 0.0235(12) 0.0050(11) -0.0067(10) 0.0000(11)
C16 0.0278(15) 0.0136(14) 0.0224(13) 0.0041(10) -0.0081(12) -0.0005(12)
C17 0.0352(17) 0.0211(16) 0.0268(14) 0.0022(12) -0.0153(13) -0.0056(13)
C18 0.0259(16) 0.0274(17) 0.0425(18) 0.0082(14) -0.0182(13) -0.0103(14)
C19 0.0204(15) 0.0328(18) 0.0370(17) 0.0086(14) -0.0064(13) -0.0063(13)
C20 0.0215(14) 0.0204(15) 0.0266(14) 0.0043(11) -0.0057(12) 0.0002(11)
C21 0.0361(16) 0.0232(15) 0.0221(13) -0.0008(12) -0.0018(13) -0.0061(11)
C22 0.046(2) 0.0273(16) 0.0528(19) -0.0009(15) 0.021(2) -0.0025(15)
C23 0.075(3) 0.066(3) 0.0230(15) 0.0006(17) -0.0023(17) -0.024(2)
C24 0.0228(15) 0.0335(19) 0.0287(14) -0.0014(13) 0.0025(11) -0.0010(13)
C25 0.064(2) 0.041(2) 0.0290(17) 0.0017(15) 0.0025(17) -0.0025(19)
C26 0.057(3) 0.056(3) 0.053(2) -0.010(2) 0.003(2) 0.025(2)
C27 0.0253(15) 0.0164(14) 0.0222(13) 0.0020(11) -0.0039(11) -0.0043(12)
C28 0.0219(13) 0.0240(15) 0.0222(12) -0.0018(12) -0.0055(10) -0.0043(13)
C29 0.0193(14) 0.0224(15) 0.0161(12) -0.0001(10) -0.0013(10) 0.0003(11)
C30 0.0199(13) 0.0180(14) 0.0174(12) 0.0022(10) 0.0005(10) 0.0000(11)
C31 0.0155(12) 0.0157(13) 0.0150(11) -0.0002(10) 0.0026(10) -0.0012(11)
C32 0.0144(12) 0.0166(13) 0.0135(11) 0.0002(10) 0.0016(9) -0.0015(10)
C33 0.0191(13) 0.0184(13) 0.0159(11) 0.0018(11) -0.0011(9) 0.0008(12)
C34 0.0177(12) 0.0165(12) 0.0206(12) 0.0001(10) 0.0026(13) 0.0002(11)
C35 0.0228(13) 0.0203(13) 0.0256(12) -0.0022(12) -0.0089(11) -0.0045(14)
C36 0.0207(13) 0.0184(13) 0.0238(12) 0.0012(10) -0.0072(12) -0.0004(12)
C37 0.0261(15) 0.0250(15) 0.0208(13) -0.0008(12) -0.0103(11) 0.0024(13)
C38 0.0255(16) 0.0375(19) 0.0394(17) -0.0030(15) -0.0136(13) 0.0043(14)
C39 0.0404(19) 0.045(2) 0.0195(14) -0.0016(14) -0.0068(13) 0.0087(16)
C40 0.0443(19) 0.0294(17) 0.0299(16) 0.0036(13) -0.0182(14) 0.0042(15)
C41 0.0278(16) 0.0161(13) 0.0298(15) -0.0013(12) -0.0064(14) 0.0008(11)
C42 0.040(2) 0.0180(16) 0.071(2) 0.0051(16) -0.0135(18) -0.0074(14)
C43 0.053(2) 0.0302(18) 0.0352(17) -0.0115(14) -0.0069(16) 0.0173(17)
C44 0.048(2) 0.0136(15) 0.0381(17) -0.0023(13) -0.0109(15) 0.0066(14)
C45 0.0379(19) 0.059(2) 0.045(2) -0.017(2) -0.0061(18) 0.0122(18)
C46 0.049(2) 0.044(2) 0.0435(19) 0.0019(18) 0.0014(19) 0.0229(17)
C47 0.043(2) 0.0370(19) 0.049(2) 0.0003(15) 0.0128(17) 0.0081(18)
C48 0.039(2) 0.052(2) 0.0392(18) -0.0189(17) -0.0011(16) 0.0145(17)
C49 0.061(2) 0.041(2) 0.0307(16) -0.0086(14) -0.0106(18) 0.024(2)
C50 0.061(3) 0.033(2) 0.051(2) -0.0136(17) -0.0031(19) 0.0015(19)
C51 0.0301(17) 0.0298(18) 0.0303(16) -0.0015(13) 0.0029(13) -0.0024(14)
C52 0.0314(18) 0.0355(19) 0.045(2) 0.0039(15) -0.0075(16) 0.0053(15)
C53 0.0356(19) 0.0299(18) 0.052(2) -0.0082(16) 0.0092(16) 0.0057(15)
C54 0.051(2) 0.0353(19) 0.0312(17) -0.0066(14) 0.0108(16) -0.0144(17)
C55 0.0347(18) 0.0337(19) 0.0384(18) 0.0113(15) -0.0080(15) -0.0086(15)
C56 0.0216(14) 0.0266(16) 0.0410(17) 0.0015(14) 0.0053(14) -0.0020(12)

loop_
_atom_type_symbol
_atom_type_description
_atom_type_scat_dispersion_real
_atom_type_scat_dispersion_imag
_atom_type_scat_source
C C 0.0033 0.0016 'International Tables Vol C Tables 4.2.6.8 and 6.1.1.4'
H H 0.0000 0.0000 'International Tables Vol C Tables 4.2.6.8 and 6.1.1.4'
N N 0.0061 0.0033 'International Tables Vol C Tables 4.2.6.8 and 6.1.1.4'
O O 0.0106 0.0060 'International Tables Vol C Tables 4.2.6.8 and 6.1.1.4'
Ni Ni 0.3393 1.1124 'International Tables Vol C Tables 4.2.6.8 and 6.1.1.4'

loop_
_geom_angle_atom_site_label_1
_geom_angle_atom_site_label_2
_geom_angle_atom_site_label_3
_geom_angle
O1 Ni1 N1 86.03(8)
O1 Ni1 N2 89.55(8)
N1 Ni1 N2 175.58(9)
O1 Ni1 N3 171.84(9)
N1 Ni1 N3 101.93(9)
N2 Ni1 N3 82.47(9)
C1 O1 Ni1 113.76(15)
C2 N1 C15 116.3(2)
C2 N1 Ni1 111.94(16)
C15 N1 Ni1 127.84(17)
C31 N2 C27 117.3(2)
C31 N2 Ni1 116.14(17)
C27 N2 Ni1 126.46(18)
C36 N3 C32 115.9(2)
C36 N3 Ni1 129.58(17)
C32 N3 Ni1 114.23(16)
O1 C1 C6 124.6(2)
O1 C1 C2 114.5(2)
C6 C1 C2 120.9(2)
N1 C2 C3 126.5(2)
N1 C2 C1 113.6(2)
C3 C2 C1 119.9(2)
C4 C3 C2 120.4(2)
C3 C4 C5 118.5(2)
C3 C4 C7 118.7(2)
C5 C4 C7 122.8(2)
C4 C5 C6 122.8(2)
C1 C6 C5 117.2(2)
C1 C6 C11 121.3(2)
C5 C6 C11 121.5(2)
C8 C7 C10 107.6(2)
C8 C7 C9 109.2(2)
C10 C7 C9 108.0(2)
C8 C7 C4 109.1(2)
C10 C7 C4 113.0(2)
C9 C7 C4 109.9(2)
C6 C11 C13 112.8(2)
C6 C11 C14 110.5(2)
C13 C11 C14 107.8(2)
C6 C11 C12 109.1(2)
C13 C11 C12 107.2(2)
C14 C11 C12 109.2(2)
C20 C15 C16 120.5(2)
C20 C15 N1 119.9(2)
C16 C15 N1 119.6(2)
C17 C16 C15 118.1(3)
C17 C16 C21 122.0(2)
C15 C16 C21 120.0(2)
C18 C17 C16 121.4(3)
C17 C18 C19 120.1(3)
C18 C19 C20 120.6(3)
C19 C20 C15 119.1(3)
C19 C20 C24 119.5(3)
C15 C20 C24 121.4(2)
C16 C21 C23 113.3(3)
C16 C21 C22 112.2(2)
C23 C21 C22 110.0(3)
C25 C24 C26 111.4(3)
C25 C24 C20 112.6(3)
C26 C24 C20 110.6(3)
N2 C27 C28 122.6(3)
C27 C28 C29 120.5(3)
C30 C29 C28 116.6(2)
C30 C29 C37 122.7(2)
C28 C29 C37 120.6(2)
C29 C30 C31 120.2(3)
N2 C31 C30 122.7(2)
N2 C31 C32 113.1(2)
C30 C31 C32 124.1(2)
N3 C32 C33 122.9(2)
N3 C32 C31 113.7(2)
C33 C32 C31 123.4(2)
C32 C33 C34 121.4(2)
C33 C34 C35 115.3(2)
C33 C34 C41 123.0(2)
C35 C34 C41 121.6(2)
C36 C35 C34 121.0(2)
N3 C36 C35 123.5(2)
C40 C37 C39 108.8(3)
C40 C37 C29 112.3(2)
C39 C37 C29 107.8(2)
C40 C37 C38 109.2(3)
C39 C37 C38 109.4(3)
C29 C37 C38 109.3(2)
C34 C41 C43 107.5(2)
C34 C41 C44 112.0(2)
C43 C41 C44 109.7(2)
C34 C41 C42 109.4(2)
C43 C41 C42 110.1(3)
C44 C41 C42 108.3(3)
C46 C45 C50 119.6(3)
C47 C46 C45 119.8(3)
C48 C47 C46 120.4(4)
C47 C48 C49 119.9(4)
C48 C49 C50 120.4(3)
C49 C50 C45 119.7(4)
C56 C51 C52 119.5(3)
C53 C52 C51 120.5(3)
C54 C53 C52 119.7(3)
C53 C54 C55 120.1(3)
C56 C55 C54 119.8(3)
C51 C56 C55 120.3(3)

loop_
_geom_bond_atom_site_label_1
_geom_bond_atom_site_label_2
_geom_bond_distance
Ni1 O1 1.8329(17)
Ni1 N1 1.868(2)
Ni1 N2 1.908(2)
Ni1 N3 1.942(2)
O1 C1 1.360(3)
N1 C2 1.389(3)
N1 C15 1.421(3)
N2 C31 1.346(3)
N2 C27 1.348(3)
N3 C36 1.353(3)
N3 C32 1.358(3)
C1 C6 1.392(3)
C1 C2 1.404(3)
C2 C3 1.398(3)
C3 C4 1.387(4)
C4 C5 1.390(4)
C4 C7 1.540(3)
C5 C6 1.411(3)
C6 C11 1.532(3)
C7 C8 1.532(4)
C7 C10 1.534(4)
C7 C9 1.534(4)
C11 C13 1.535(4)
C11 C14 1.536(4)
C11 C12 1.538(3)
C15 C20 1.404(4)
C15 C16 1.414(4)
C16 C17 1.393(4)
C16 C21 1.518(4)
C17 C18 1.380(4)
C18 C19 1.381(4)
C19 C20 1.391(4)
C20 C24 1.526(4)
C21 C23 1.524(4)
C21 C22 1.532(4)
C24 C25 1.510(4)
C24 C26 1.522(5)
C27 C28 1.377(4)
C28 C29 1.398(4)
C29 C30 1.382(4)
C29 C37 1.533(4)
C30 C31 1.392(3)
C31 C32 1.459(3)
C32 C33 1.385(4)
C33 C34 1.390(4)
C34 C35 1.393(4)
C34 C41 1.525(3)
C35 C36 1.379(4)
C37 C40 1.529(4)
C37 C39 1.532(4)
C37 C38 1.537(4)
C41 C43 1.528(4)
C41 C44 1.532(4)
C41 C42 1.535(4)
C45 C46 1.377(5)
C45 C50 1.378(5)
C46 C47 1.376(5)
C47 C48 1.364(5)
C48 C49 1.365(5)
C49 C50 1.377(6)
C51 C56 1.377(4)
C51 C52 1.383(5)
C52 C53 1.378(5)
C53 C54 1.375(5)
C54 C55 1.389(5)
C55 C56 1.379(5)

loop_
_geom_torsion_atom_site_label_1
_geom_torsion_atom_site_label_2
_geom_torsion_atom_site_label_3
_geom_torsion_atom_site_label_4
_geom_torsion
N1 Ni1 O1 C1 3.95(16)
N2 Ni1 O1 C1 -175.77(16)
O1 Ni1 N1 C2 -2.25(17)
N3 Ni1 N1 C2 175.96(17)
O1 Ni1 N1 C15 154.4(2)
N3 Ni1 N1 C15 -27.4(2)
Ni1 O1 C1 C6 176.6(2)
Ni1 O1 C1 C2 -4.8(3)
C15 N1 C2 C3 22.6(4)
Ni1 N1 C2 C3 -177.8(2)
C15 N1 C2 C1 -159.4(2)
Ni1 N1 C2 C1 0.2(3)
O1 C1 C2 N1 3.0(3)
C6 C1 C2 N1 -178.3(2)
O1 C1 C2 C3 -178.9(2)
C6 C1 C2 C3 -0.2(4)
N1 C2 C3 C4 173.2(2)
C1 C2 C3 C4 -4.7(4)
C2 C3 C4 C5 5.6(4)
C2 C3 C4 C7 -172.0(2)
C3 C4 C5 C6 -1.7(4)
C7 C4 C5 C6 175.7(2)
O1 C1 C6 C5 -177.6(2)
C2 C1 C6 C5 3.9(4)
O1 C1 C6 C11 3.4(4)
C2 C1 C6 C11 -175.2(2)
C4 C5 C6 C1 -3.0(4)
C4 C5 C6 C11 176.1(2)
C3 C4 C7 C8 61.3(3)
C5 C4 C7 C8 -116.2(3)
C3 C4 C7 C10 -179.1(2)
C5 C4 C7 C10 3.5(3)
C3 C4 C7 C9 -58.4(3)
C5 C4 C7 C9 124.1(3)
C1 C6 C11 C13 177.3(2)
C5 C6 C11 C13 -1.7(3)
C1 C6 C11 C14 -61.9(3)
C5 C6 C11 C14 119.1(3)
C1 C6 C11 C12 58.2(3)
C5 C6 C11 C12 -120.8(3)
C2 N1 C15 C20 93.0(3)
Ni1 N1 C15 C20 -62.8(3)
C2 N1 C15 C16 -88.4(3)
Ni1 N1 C15 C16 115.8(2)
C20 C15 C16 C17 3.3(4)
N1 C15 C16 C17 -175.4(2)
C20 C15 C16 C21 -177.5(2)
N1 C15 C16 C21 3.9(4)
C15 C16 C17 C18 0.8(4)
C21 C16 C17 C18 -178.4(3)
C16 C17 C18 C19 -3.2(5)
C17 C18 C19 C20 1.6(5)
C18 C19 C20 C15 2.5(4)
C18 C19 C20 C24 -177.2(3)
C16 C15 C20 C19 -4.9(4)
N1 C15 C20 C19 173.7(2)
C16 C15 C20 C24 174.8(3)
N1 C15 C20 C24 -6.6(4)
C17 C16 C21 C23 -29.1(4)
C15 C16 C21 C23 151.6(3)
C17 C16 C21 C22 96.1(3)
C15 C16 C21 C22 -83.1(3)
C19 C20 C24 C25 -60.5(4)
C15 C20 C24 C25 119.8(3)
C19 C20 C24 C26 64.9(4)
C15 C20 C24 C26 -114.8(3)
C31 N2 C27 C28 1.1(4)
Ni1 N2 C27 C28 -175.2(2)
N2 C27 C28 C29 0.6(4)
C27 C28 C29 C30 -1.6(4)
C27 C28 C29 C37 176.1(2)
C28 C29 C30 C31 0.9(4)
C37 C29 C30 C31 -176.7(2)
C27 N2 C31 C30 -1.8(4)
Ni1 N2 C31 C30 174.82(19)
C27 N2 C31 C32 178.2(2)
Ni1 N2 C31 C32 -5.1(3)
C29 C30 C31 N2 0.9(4)
C29 C30 C31 C32 -179.2(2)
C36 N3 C32 C33 0.0(4)
Ni1 N3 C32 C33 174.11(19)
C36 N3 C32 C31 -178.1(2)
Ni1 N3 C32 C31 -3.9(3)
N2 C31 C32 N3 5.8(3)
C30 C31 C32 N3 -174.1(2)
N2 C31 C32 C33 -172.2(2)
C30 C31 C32 C33 7.9(4)
N3 C32 C33 C34 -0.2(4)
C31 C32 C33 C34 177.6(2)
C32 C33 C34 C35 -0.1(4)
C32 C33 C34 C41 -177.3(2)
C33 C34 C35 C36 0.7(4)
C41 C34 C35 C36 177.9(3)
C32 N3 C36 C35 0.6(4)
Ni1 N3 C36 C35 -172.4(2)
C34 C35 C36 N3 -1.0(4)
C30 C29 C37 C40 -2.0(4)
C28 C29 C37 C40 -179.5(3)
C30 C29 C37 C39 117.8(3)
C28 C29 C37 C39 -59.7(3)
C30 C29 C37 C38 -123.4(3)
C28 C29 C37 C38 59.2(3)
C33 C34 C41 C43 105.3(3)
C35 C34 C41 C43 -71.7(3)
C33 C34 C41 C44 -15.2(4)
C35 C34 C41 C44 167.8(3)
C33 C34 C41 C42 -135.2(3)
C35 C34 C41 C42 47.8(4)
C50 C45 C46 C47 -0.2(6)
C45 C46 C47 C48 -0.3(5)
C46 C47 C48 C49 -0.1(5)
C47 C48 C49 C50 1.1(5)
C48 C49 C50 C45 -1.6(5)
C46 C45 C50 C49 1.1(6)
C56 C51 C52 C53 -0.6(5)
C51 C52 C53 C54 1.3(5)
C52 C53 C54 C55 -1.4(5)
C53 C54 C55 C56 0.8(5)
C52 C51 C56 C55 -0.1(5)
C54 C55 C56 C51 0.0(5)
